data_1531134
loop_
_publ_author_name
'Bououdina, M.'
'Lambert-Andron, B.'
'Ouladdiaf, B.'
'Pairis, S.'
'Fruchart, D.'

_publ_section_title
;
 Structural investigation by neutron diffraction of equi-atomic Zr - Ti(V)
 - Ni(Co) compounds and their related hydrides
;
_journal_name_full 'Journal of Alloys Compd.'
_journal_page_first 54
_journal_page_last 58
_journal_volume 356
_journal_year 2003
_chemical_formula_sum 'D2.52 Ni Zr'
_chemical_name_systematic 'Zr Ni D2.52'
_space_group_IT_number 63
_symmetry_space_group_name_Hall '-C 2c 2'
_symmetry_space_group_name_H-M 'C m c m'
_cell_angle_alpha 90
_cell_angle_beta 90
_cell_angle_gamma 90
_cell_formula_units_Z 4
_cell_length_a 3.5263
_cell_length_b 10.4839
_cell_length_c 4.3083
_cell_volume 159.275
_citation_journal_id_ASTM JALCEU
_cod_data_source_file Bououdina_JALCEU_2003_1453.cif
_cod_data_source_block D2.52Ni1Zr1
_cod_original_cell_volume 159.2752
_cod_original_formula_sum 'D2.52 Ni1 Zr1'
_cod_database_code 1531134

loop_
_symmetry_equiv_pos_as_xyz
x,y,z
-x,-y,z+1/2
x,-y,-z
-x,y,-z+1/2
-x,-y,-z
x,y,-z-1/2
-x,y,z
x,-y,z-1/2
x+1/2,y+1/2,z
-x+1/2,-y+1/2,z+1/2
x+1/2,-y+1/2,-z
-x+1/2,y+1/2,-z+1/2
-x+1/2,-y+1/2,-z
x+1/2,y+1/2,-z-1/2
-x+1/2,y+1/2,z
x+1/2,-y+1/2,z-1/2

loop_
_atom_site_label
_atom_site_type_symbol
_atom_site_fract_x
_atom_site_fract_y
_atom_site_fract_z
_atom_site_occupancy
_atom_site_U_iso_or_equiv
Zr1 Zr 0 0.434 0.25 1 0.0
D2 D 0 0.305 0.526 0.966 0.0
D1 D 0 0.954 0 0.293 0.0
Ni1 Ni 0 0.137 0.25 1 0.0
